data_7135743
loop_
_publ_author_name
'Mondal, Soumya'
'Ghosh, Pradyut'

_publ_section_title
;
 LMCT enabled photo-decarboxylative C-N cross-coupling of
 &#x3b1;,&#x3b2;-unsaturated acids with pyrazoles.
;
_journal_issue 38
_journal_name_full 'Chemical communications (Cambridge, England)'
_journal_page_first 9652
_journal_page_last 9656
_journal_paper_doi 10.1039/d6cc01177b
_journal_volume 62
_journal_year 2026
_chemical_formula_moiety 'C10 H7 Cl N2 O'
_chemical_formula_sum 'C10 H7 Cl N2 O'
_chemical_formula_weight 206.63
_chemical_name_systematic 3f
_space_group_crystal_system orthorhombic
_space_group_IT_number 19
_space_group_name_Hall 'P 2ac 2ab'
_space_group_name_H-M_alt 'P 21 21 21'
_atom_sites_solution_hydrogens geom
_atom_sites_solution_primary iterative
_audit_creation_date 2026-01-28
_audit_creation_method
;
Olex2 1.5
(compiled 2024.02.16 svn.r378c4104 for OlexSys, GUI svn.r6928)
;
_audit_update_record
;
2026-01-28 deposited with the CCDC.	2026-04-15 downloaded from the CCDC.
;
_cell_angle_alpha 90
_cell_angle_beta 90
_cell_angle_gamma 90
_cell_formula_units_Z 4
_cell_length_a 3.8172(2)
_cell_length_b 11.1945(5)
_cell_length_c 21.6361(9)
_cell_measurement_reflns_used 9971
_cell_measurement_temperature 166(2)
_cell_measurement_theta_max 25.513
_cell_measurement_theta_min 2.619
_cell_volume 924.55(7)
_computing_cell_refinement 'SAINT V8.38A (Bruker, 2018)'
_computing_data_reduction 'SAINT V8.38A (Bruker, 2018)'
_computing_molecular_graphics 'Olex2 1.5 (Dolomanov et al., 2009)'
_computing_publication_material 'Olex2 1.5 (Dolomanov et al., 2009)'
_computing_structure_refinement 'XL  (Sheldrick, 2008)'
_computing_structure_solution 'olex2.solve 1.5 (Bourhis et al., 2015)'
_diffrn_ambient_temperature 166.00
_diffrn_measured_fraction_theta_full 0.999
_diffrn_measured_fraction_theta_max 0.999
_diffrn_measurement_device_type 'Bruker APEX-II CCD'
_diffrn_measurement_method '\f and \w scans'
_diffrn_radiation_type MoK\a
_diffrn_radiation_wavelength 0.71073
_diffrn_reflns_av_R_equivalents 0.1177
_diffrn_reflns_av_unetI/netI 0.0333
_diffrn_reflns_Laue_measured_fraction_full 0.999
_diffrn_reflns_Laue_measured_fraction_max 0.999
_diffrn_reflns_limit_h_max 4
_diffrn_reflns_limit_h_min -4
_diffrn_reflns_limit_k_max 13
_diffrn_reflns_limit_k_min -13
_diffrn_reflns_limit_l_max 24
_diffrn_reflns_limit_l_min -26
_diffrn_reflns_number 30584
_diffrn_reflns_point_group_measured_fraction_full 0.999
_diffrn_reflns_point_group_measured_fraction_max 0.999
_diffrn_reflns_theta_full 25.242
_diffrn_reflns_theta_max 25.542
_diffrn_reflns_theta_min 2.048
_diffrn_source_current 1.4
_diffrn_source_power 0.07
_diffrn_source_voltage 50.0
_diffrn_standards_number 0
_exptl_absorpt_coefficient_mu 0.376
_exptl_absorpt_correction_T_max 0.7452
_exptl_absorpt_correction_T_min 0.6750
_exptl_absorpt_correction_type multi-scan
_exptl_absorpt_process_details
;
SADABS-2016/2 (Bruker,2016/2) was used for absorption correction.
wR2(int) was 0.1131 before and 0.0787 after correction.
The Ratio of minimum to maximum transmission is 0.9058.
The \l/2 correction factor is Not present.
;
_exptl_crystal_colour 'clear whiteish colourless'
_exptl_crystal_colour_lustre clear
_exptl_crystal_colour_modifier whiteish
_exptl_crystal_colour_primary colourless
_exptl_crystal_density_diffrn 1.484
_exptl_crystal_description needle
_exptl_crystal_F_000 424
_exptl_crystal_recrystallization_method 'Slow evaporation'
_refine_diff_density_max 0.292
_refine_diff_density_min -0.314
_refine_diff_density_rms 0.100
_refine_ls_abs_structure_details
;
 Flack x determined using 606 quotients [(I+)-(I-)]/[(I+)+(I-)]
 (Parsons, Flack and Wagner, Acta Cryst. B69 (2013) 249-259).
;
_refine_ls_abs_structure_Flack 0.03(3)
_refine_ls_extinction_coef 0.035(5)
_refine_ls_extinction_expression Fc^*^=kFc[1+0.001xFc^2^\l^3^/sin(2\q)]^-1/4^
_refine_ls_extinction_method 'SHELXL-2016/6 (Sheldrick 2016)'
_refine_ls_goodness_of_fit_ref 1.130
_refine_ls_hydrogen_treatment constr
_refine_ls_matrix_type full
_refine_ls_number_parameters 128
_refine_ls_number_reflns 1735
_refine_ls_number_restraints 0
_refine_ls_restrained_S_all 1.130
_refine_ls_R_factor_all 0.0349
_refine_ls_R_factor_gt 0.0317
_refine_ls_shift/su_max 0.001
_refine_ls_shift/su_mean 0.000
_refine_ls_structure_factor_coef Fsqd
_refine_ls_weighting_details 'w=1/[\s^2^(Fo^2^)+(0.0415P)^2^] where P=(Fo^2^+2Fc^2^)/3'
_refine_ls_weighting_scheme calc
_refine_ls_wR_factor_gt 0.0742
_refine_ls_wR_factor_ref 0.0750
_reflns_Friedel_coverage 0.623
_reflns_Friedel_fraction_full 1.000
_reflns_Friedel_fraction_max 1.000
_reflns_number_gt 1620
_reflns_number_total 1735
_reflns_threshold_expression 'I > 2\s(I)'
_cod_data_source_file d6cc01177b2.cif
_cod_data_source_block mo_pg010125_0m_a
_cod_depositor_comments 'Adding full bibliography for 7135743.cif.'
_cod_database_code 7135743
_shelx_shelxl_version_number 2016/6
_shelx_space_group_comment
;
The symmetry employed for this shelxl refinement is uniquely defined
by the following loop, which should always be used as a source of
symmetry information in preference to the above space-group names.
They are only intended as comments.
;
_olex2_refinement_description
;
1. Fixed Uiso
 At 1.2 times of:
  All C(H) groups
2.a Aromatic/amide H refined with riding coordinates:
 C7(H7), C6(H6), C3(H3), C8(H8), C4(H4), C10(H10), C9(H9)
;
_olex2_submission_special_instructions 'No special instructions were received'

loop_
_space_group_symop_operation_xyz
'x, y, z'
'-x+1/2, -y, z+1/2'
'-x, y+1/2, -z+1/2'
'x+1/2, -y+1/2, -z'

loop_
_atom_site_label
_atom_site_type_symbol
_atom_site_fract_x
_atom_site_fract_y
_atom_site_fract_z
_atom_site_U_iso_or_equiv
_atom_site_adp_type
_atom_site_occupancy
_atom_site_site_symmetry_order
_atom_site_calc_flag
_atom_site_refinement_flags_posn
_atom_site_refinement_flags_adp
_atom_site_refinement_flags_occupancy
_atom_site_disorder_assembly
_atom_site_disorder_group
Cl1 Cl 0.49618(19) 0.36302(5) 0.54270(3) 0.0446(2) Uani 1 1 d . . . . .
N2 N 0.7688(5) 0.92359(18) 0.65869(8) 0.0309(5) Uani 1 1 d . . . . .
O1 O 0.9317(6) 0.79997(17) 0.73557(7) 0.0509(6) Uani 1 1 d . . . . .
N1 N 0.5930(6) 0.94435(17) 0.60409(8) 0.0320(5) Uani 1 1 d . . . . .
C7 C 0.8081(6) 0.6946(2) 0.58197(10) 0.0307(5) Uani 1 1 d . . . . .
H7 H 0.908336 0.760496 0.560674 0.037 Uiso 1 1 calc R U . . .
C6 C 0.7394(6) 0.5894(2) 0.55071(10) 0.0317(5) Uani 1 1 d . . . . .
H6 H 0.794633 0.582306 0.508056 0.038 Uiso 1 1 calc R U . . .
C2 C 0.7303(6) 0.7039(2) 0.64478(10) 0.0303(5) Uani 1 1 d . . . . .
C1 C 0.8196(6) 0.8095(2) 0.68325(10) 0.0340(6) Uani 1 1 d . . . . .
C3 C 0.5833(6) 0.6068(2) 0.67549(10) 0.0347(6) Uani 1 1 d . . . . .
H3 H 0.533179 0.612735 0.718388 0.042 Uiso 1 1 calc R U . . .
C8 C 0.8682(7) 1.0284(2) 0.68611(11) 0.0374(6) Uani 1 1 d . . . . .
H8 H 0.991881 1.036241 0.723991 0.045 Uiso 1 1 calc R U . . .
C4 C 0.5092(7) 0.5019(2) 0.64451(10) 0.0353(5) Uani 1 1 d . . . . .
H4 H 0.405679 0.436203 0.665489 0.042 Uiso 1 1 calc R U . . .
C10 C 0.5893(7) 1.0614(2) 0.59948(11) 0.0367(6) Uani 1 1 d . . . . .
H10 H 0.484329 1.103284 0.566089 0.044 Uiso 1 1 calc R U . . .
C5 C 0.5891(6) 0.4945(2) 0.58220(11) 0.0325(5) Uani 1 1 d . . . . .
C9 C 0.7591(7) 1.1182(2) 0.64974(12) 0.0400(6) Uani 1 1 d . . . . .
H9 H 0.789119 1.201539 0.656275 0.048 Uiso 1 1 calc R U . . .

loop_
_atom_site_aniso_label
_atom_site_aniso_U_11
_atom_site_aniso_U_22
_atom_site_aniso_U_33
_atom_site_aniso_U_23
_atom_site_aniso_U_13
_atom_site_aniso_U_12
Cl1 0.0491(4) 0.0331(3) 0.0515(4) -0.0011(2) -0.0036(3) -0.0007(3)
N2 0.0290(11) 0.0400(10) 0.0237(8) -0.0051(8) -0.0019(8) 0.0011(9)
O1 0.0634(14) 0.0617(12) 0.0275(9) -0.0025(8) -0.0166(9) 0.0112(11)
N1 0.0361(12) 0.0369(11) 0.0229(8) -0.0025(8) -0.0041(7) 0.0023(9)
C7 0.0314(12) 0.0329(12) 0.0277(10) 0.0052(9) 0.0034(10) 0.0044(10)
C6 0.0353(13) 0.0329(12) 0.0270(10) 0.0013(9) 0.0013(10) 0.0078(10)
C2 0.0249(11) 0.0392(13) 0.0267(11) 0.0030(9) -0.0033(10) 0.0081(10)
C1 0.0316(12) 0.0441(14) 0.0263(11) 0.0000(10) 0.0005(10) 0.0073(11)
C3 0.0317(13) 0.0475(14) 0.0251(10) 0.0093(9) 0.0006(9) 0.0075(11)
C8 0.0312(12) 0.0507(14) 0.0302(11) -0.0151(10) 0.0020(10) -0.0039(11)
C4 0.0272(11) 0.0411(12) 0.0377(12) 0.0132(10) -0.0002(11) 0.0039(13)
C10 0.0427(16) 0.0351(13) 0.0321(11) -0.0038(10) 0.0018(10) 0.0016(11)
C5 0.0286(12) 0.0328(11) 0.0360(11) 0.0023(9) -0.0045(9) 0.0051(10)
C9 0.0401(15) 0.0368(14) 0.0432(13) -0.0105(11) 0.0053(13) -0.0031(11)

loop_
_atom_type_symbol
_atom_type_description
_atom_type_scat_dispersion_real
_atom_type_scat_dispersion_imag
_atom_type_scat_source
C C 0.0033 0.0016 'International Tables Vol C Tables 4.2.6.8 and 6.1.1.4'
H H 0.0000 0.0000 'International Tables Vol C Tables 4.2.6.8 and 6.1.1.4'
Cl Cl 0.1484 0.1585 'International Tables Vol C Tables 4.2.6.8 and 6.1.1.4'
N N 0.0061 0.0033 'International Tables Vol C Tables 4.2.6.8 and 6.1.1.4'
O O 0.0106 0.0060 'International Tables Vol C Tables 4.2.6.8 and 6.1.1.4'

loop_
_geom_angle_atom_site_label_1
_geom_angle_atom_site_label_2
_geom_angle_atom_site_label_3
_geom_angle
_geom_angle_site_symmetry_1
_geom_angle_site_symmetry_3
_geom_angle_publ_flag
N1 N2 C1 123.21(18) . . ?
C8 N2 N1 111.2(2) . . ?
C8 N2 C1 125.50(18) . . ?
C10 N1 N2 103.79(19) . . ?
C6 C7 H7 120.0 . . ?
C6 C7 C2 120.0(2) . . ?
C2 C7 H7 120.0 . . ?
C7 C6 H6 120.3 . . ?
C7 C6 C5 119.39(19) . . ?
C5 C6 H6 120.3 . . ?
C7 C2 C1 123.8(2) . . ?
C3 C2 C7 119.5(2) . . ?
C3 C2 C1 116.52(19) . . ?
N2 C1 C2 118.85(18) . . ?
O1 C1 N2 118.9(2) . . ?
O1 C1 C2 122.2(2) . . ?
C2 C3 H3 119.5 . . ?
C4 C3 C2 121.0(2) . . ?
C4 C3 H3 119.5 . . ?
N2 C8 H8 126.2 . . ?
C9 C8 N2 107.6(2) . . ?
C9 C8 H8 126.2 . . ?
C3 C4 H4 120.7 . . ?
C3 C4 C5 118.5(2) . . ?
C5 C4 H4 120.7 . . ?
N1 C10 H10 123.7 . . ?
N1 C10 C9 112.6(2) . . ?
C9 C10 H10 123.7 . . ?
C6 C5 Cl1 119.46(17) . . ?
C4 C5 Cl1 118.93(18) . . ?
C4 C5 C6 121.6(2) . . ?
C8 C9 C10 104.8(2) . . ?
C8 C9 H9 127.6 . . ?
C10 C9 H9 127.6 . . ?

loop_
_geom_bond_atom_site_label_1
_geom_bond_atom_site_label_2
_geom_bond_distance
_geom_bond_site_symmetry_2
_geom_bond_publ_flag
Cl1 C5 1.739(2) . ?
N2 N1 1.378(3) . ?
N2 C1 1.397(3) . ?
N2 C8 1.369(3) . ?
O1 C1 1.215(3) . ?
N1 C10 1.314(3) . ?
C7 H7 0.9500 . ?
C7 C6 1.383(3) . ?
C7 C2 1.395(3) . ?
C6 H6 0.9500 . ?
C6 C5 1.386(3) . ?
C2 C1 1.485(3) . ?
C2 C3 1.392(3) . ?
C3 H3 0.9500 . ?
C3 C4 1.382(3) . ?
C8 H8 0.9500 . ?
C8 C9 1.343(4) . ?
C4 H4 0.9500 . ?
C4 C5 1.385(3) . ?
C10 H10 0.9500 . ?
C10 C9 1.417(4) . ?
C9 H9 0.9500 . ?

loop_
_geom_torsion_atom_site_label_1
_geom_torsion_atom_site_label_2
_geom_torsion_atom_site_label_3
_geom_torsion_atom_site_label_4
_geom_torsion
_geom_torsion_site_symmetry_1
_geom_torsion_site_symmetry_2
_geom_torsion_site_symmetry_3
_geom_torsion_site_symmetry_4
_geom_torsion_publ_flag
N2 N1 C10 C9 0.1(3) . . . . ?
N2 C8 C9 C10 0.1(3) . . . . ?
N1 N2 C1 O1 -169.5(2) . . . . ?
N1 N2 C1 C2 9.7(3) . . . . ?
N1 N2 C8 C9 -0.1(3) . . . . ?
N1 C10 C9 C8 -0.1(3) . . . . ?
C7 C6 C5 Cl1 179.00(18) . . . . ?
C7 C6 C5 C4 -0.7(3) . . . . ?
C7 C2 C1 N2 41.9(3) . . . . ?
C7 C2 C1 O1 -138.9(3) . . . . ?
C7 C2 C3 C4 -0.8(4) . . . . ?
C6 C7 C2 C1 175.1(2) . . . . ?
C6 C7 C2 C3 0.0(3) . . . . ?
C2 C7 C6 C5 0.8(3) . . . . ?
C2 C3 C4 C5 0.9(3) . . . . ?
C1 N2 N1 C10 177.1(2) . . . . ?
C1 N2 C8 C9 -177.1(2) . . . . ?
C1 C2 C3 C4 -176.3(2) . . . . ?
C3 C2 C1 N2 -142.8(2) . . . . ?
C3 C2 C1 O1 36.4(4) . . . . ?
C3 C4 C5 Cl1 -179.87(18) . . . . ?
C3 C4 C5 C6 -0.2(3) . . . . ?
C8 N2 N1 C10 0.0(3) . . . . ?
C8 N2 C1 O1 7.1(4) . . . . ?
C8 N2 C1 C2 -173.6(2) . . . . ?
